data_7703771
loop_
_publ_author_name
'Wang, Chaoqun'
'Zhang, Yuxing'
'Mu, Hongliang'
'Jian, Zhongbao'

_publ_section_title
;
 Systematic studies on dibenzhydryl and pentiptycenyl substituted
 pyridine-imine nickel(ii) mediated ethylene polymerization.
;
_journal_issue 15
_journal_name_full 'Dalton transactions (Cambridge, England : 2003)'
_journal_page_first 4824
_journal_page_last 4833
_journal_paper_doi 10.1039/d0dt00505c
_journal_volume 49
_journal_year 2020
_chemical_formula_moiety 'C40 H34 Br2 N2 Ni O'
_chemical_formula_sum 'C40 H34 Br2 N2 Ni O'
_chemical_formula_weight 777.22
_space_group_crystal_system monoclinic
_space_group_IT_number 14
_space_group_name_Hall '-P 2yn'
_space_group_name_H-M_alt 'P 1 21/n 1'
_atom_sites_solution_hydrogens geom
_audit_creation_date 2020-02-11
_audit_creation_method
;
Olex2 1.2
(compiled 2017.03.28 svn.r3405 for OlexSys, GUI svn.r5335)
;
_audit_update_record
;
2020-02-11 deposited with the CCDC.	2020-03-17 downloaded from the CCDC.
;
_cell_angle_alpha 90
_cell_angle_beta 105.2580(10)
_cell_angle_gamma 90
_cell_formula_units_Z 4
_cell_length_a 10.7994(7)
_cell_length_b 20.1287(14)
_cell_length_c 16.4169(11)
_cell_measurement_reflns_used 9812
_cell_measurement_temperature 173(2)
_cell_measurement_theta_max 27.399
_cell_measurement_theta_min 2.397
_cell_volume 3442.9(4)
_computing_cell_refinement 'SAINT v8.34A (Bruker, 2013)'
_computing_data_reduction 'SAINT v8.34A (Bruker, 2013)'
_computing_molecular_graphics 'Olex2 (Dolomanov et al., 2009)'
_computing_publication_material 'Olex2 (Dolomanov et al., 2009)'
_computing_structure_refinement 'ShelXL (Sheldrick, 2015)'
_diffrn_ambient_temperature 173.15
_diffrn_measured_fraction_theta_full 0.998
_diffrn_measured_fraction_theta_max 0.995
_diffrn_measurement_device_type 'bruker apex ccd'
_diffrn_radiation_type MoK\a
_diffrn_radiation_wavelength 0.71073
_diffrn_reflns_av_R_equivalents 0.0527
_diffrn_reflns_av_unetI/netI 0.0337
_diffrn_reflns_Laue_measured_fraction_full 0.998
_diffrn_reflns_Laue_measured_fraction_max 0.995
_diffrn_reflns_limit_h_max 14
_diffrn_reflns_limit_h_min -14
_diffrn_reflns_limit_k_max 26
_diffrn_reflns_limit_k_min -26
_diffrn_reflns_limit_l_max 21
_diffrn_reflns_limit_l_min -21
_diffrn_reflns_number 56091
_diffrn_reflns_point_group_measured_fraction_full 0.998
_diffrn_reflns_point_group_measured_fraction_max 0.995
_diffrn_reflns_theta_full 25.242
_diffrn_reflns_theta_max 27.513
_diffrn_reflns_theta_min 2.398
_exptl_absorpt_coefficient_mu 2.919
_exptl_absorpt_correction_T_max 0.7456
_exptl_absorpt_correction_T_min 0.3010
_exptl_absorpt_correction_type multi-scan
_exptl_absorpt_process_details
;
SADABS-2014/3 (Bruker,2014/3) was used for absorption correction.
wR2(int) was 0.1226 before and 0.0608 after correction.
The Ratio of minimum to maximum transmission is 0.4037.
The \l/2 correction factor is 0.00150.
;
_exptl_crystal_colour brown
_exptl_crystal_colour_primary brown
_exptl_crystal_density_diffrn 1.499
_exptl_crystal_description block
_exptl_crystal_F_000 1576
_exptl_crystal_size_max 0.3
_exptl_crystal_size_mid 0.28
_exptl_crystal_size_min 0.22
_refine_diff_density_max 0.554
_refine_diff_density_min -0.881
_refine_diff_density_rms 0.072
_refine_ls_extinction_method none
_refine_ls_goodness_of_fit_ref 1.048
_refine_ls_hydrogen_treatment constr
_refine_ls_matrix_type full
_refine_ls_number_parameters 417
_refine_ls_number_reflns 7885
_refine_ls_number_restraints 0
_refine_ls_restrained_S_all 1.048
_refine_ls_R_factor_all 0.0504
_refine_ls_R_factor_gt 0.0330
_refine_ls_shift/su_max 0.001
_refine_ls_shift/su_mean 0.000
_refine_ls_structure_factor_coef Fsqd
_refine_ls_weighting_details 'w=1/[\s^2^(Fo^2^)+(0.0313P)^2^+2.8052P] where P=(Fo^2^+2Fc^2^)/3'
_refine_ls_weighting_scheme calc
_refine_ls_wR_factor_gt 0.0703
_refine_ls_wR_factor_ref 0.0775
_reflns_Friedel_coverage 0.000
_reflns_number_gt 6291
_reflns_number_total 7885
_reflns_threshold_expression 'I > 2\s(I)'
_cod_data_source_file d0dt00505c2.cif
_cod_data_source_block Ni3
_cod_depositor_comments 'Adding full bibliography for 7703768--7703771.cif.'
_cod_database_code 7703771
_shelx_shelxl_version_number 2016/6
_shelx_space_group_comment
;
The symmetry employed for this shelxl refinement is uniquely defined
by the following loop, which should always be used as a source of
symmetry information in preference to the above space-group names.
They are only intended as comments.
;
_olex2_refinement_description
;
1. Fixed Uiso
 At 1.2 times of:
  All C(H) groups
 At 1.5 times of:
  All C(H,H,H) groups
2.a Ternary CH refined with riding coordinates:
 C12(H12), C41(H41)
2.b Aromatic/amide H refined with riding coordinates:
 C9(H9), C13(H13), C25(H25), C29(H29), C35(H35), C37(H37), C42(H42), C43(H43),
 C45(H45), C46(H46), C50(H50), C53(H53), C55(H55), C56(H56), C59(H59), C63(H63),
  C65(H65), C68(H68), C69(H69), C70(H70), C72(H72), C73(H73), C81(H81),
 C83(H83), C85(H85), C86(H86)
2.c Idealised Me refined as rotating group:
 C16(H16A,H16B,H16C), C75(H75A,H75B,H75C)
;
_olex2_submission_special_instructions 'No special instructions were received'

loop_
_space_group_symop_operation_xyz
'x, y, z'
'-x+1/2, y+1/2, -z+1/2'
'-x, -y, -z'
'x-1/2, -y-1/2, z-1/2'

loop_
_atom_site_label
_atom_site_type_symbol
_atom_site_fract_x
_atom_site_fract_y
_atom_site_fract_z
_atom_site_U_iso_or_equiv
_atom_site_adp_type
_atom_site_occupancy
_atom_site_site_symmetry_order
_atom_site_calc_flag
_atom_site_refinement_flags_posn
_atom_site_refinement_flags_adp
_atom_site_refinement_flags_occupancy
_atom_site_disorder_assembly
_atom_site_disorder_group
Br2 Br 0.52031(2) 0.29248(2) 0.46208(2) 0.03361(8) Uani 1 1 d . . . . .
Br1 Br 0.31400(2) 0.12841(2) 0.47913(2) 0.03471(8) Uani 1 1 d . . . . .
Ni1 Ni 0.36795(3) 0.23751(2) 0.51724(2) 0.02187(8) Uani 1 1 d . . . . .
N2 N 0.43884(17) 0.26462(10) 0.63577(11) 0.0210(4) Uani 1 1 d . . . . .
N1 N 0.22877(16) 0.30101(9) 0.52659(11) 0.0145(4) Uani 1 1 d . . . . .
O1 O -0.20286(15) 0.34786(8) 0.25960(10) 0.0256(4) Uani 1 1 d . . . . .
C9 C -0.1270(2) 0.30055(11) 0.58724(14) 0.0206(5) Uani 1 1 d . . . . .
H9 H -0.177508 0.314402 0.533409 0.025 Uiso 1 1 calc R . . . .
C12 C -0.0017(2) 0.22301(10) 0.51501(13) 0.0169(4) Uani 1 1 d . . . . .
H12 H 0.086204 0.203292 0.534096 0.020 Uiso 1 1 calc R . . . .
C13 C 0.0170(2) 0.37519(11) 0.33179(13) 0.0172(4) Uani 1 1 d . . . . .
H13 H 0.020288 0.408598 0.291537 0.021 Uiso 1 1 calc R . . . .
C14 C 0.12381(19) 0.36319(10) 0.39892(13) 0.0148(4) Uani 1 1 d . . . . .
C15 C 0.2595(2) 0.42823(11) 0.32228(14) 0.0197(4) Uani 1 1 d . . . . .
C16 C 0.1642(2) 0.38181(11) 0.62224(14) 0.0208(5) Uani 1 1 d . . . . .
H16A H 0.209532 0.424389 0.633344 0.031 Uiso 1 1 calc GR . . . .
H16B H 0.140854 0.367115 0.673141 0.031 Uiso 1 1 calc GR . . . .
H16C H 0.086318 0.387134 0.575938 0.031 Uiso 1 1 calc GR . . . .
C17 C 0.2495(2) 0.33118(11) 0.59830(13) 0.0169(4) Uani 1 1 d . . . . .
C18 C 0.11615(19) 0.31462(10) 0.45826(13) 0.0145(4) Uani 1 1 d . . . . .
C21 C 0.2642(2) 0.45708(11) 0.47433(13) 0.0176(4) Uani 1 1 d . . . . .
C25 C 0.1652(2) 0.50039(11) 0.47813(14) 0.0211(5) Uani 1 1 d . . . . .
H25 H 0.083656 0.496126 0.438612 0.025 Uiso 1 1 calc R . . . .
C29 C -0.09964(19) 0.28897(10) 0.38090(13) 0.0170(4) Uani 1 1 d . . . . .
H29 H -0.175950 0.263569 0.373453 0.020 Uiso 1 1 calc R . . . .
C31 C -0.0297(2) 0.25411(11) 0.59281(13) 0.0171(4) Uani 1 1 d . . . . .
C33 C -0.0932(2) 0.16542(11) 0.48088(14) 0.0183(4) Uani 1 1 d . . . . .
C34 C -0.0938(2) 0.33858(11) 0.32358(13) 0.0181(4) Uani 1 1 d . . . . .
C35 C 0.3818(2) 0.46339(12) 0.53391(14) 0.0239(5) Uani 1 1 d . . . . .
H35 H 0.449815 0.433841 0.532599 0.029 Uiso 1 1 calc R . . . .
C37 C 0.0439(2) 0.23551(13) 0.67254(15) 0.0263(5) Uani 1 1 d . . . . .
H37 H 0.110881 0.203981 0.677426 0.032 Uiso 1 1 calc R . . . .
C38 C 0.3721(2) 0.31358(11) 0.66052(13) 0.0187(4) Uani 1 1 d . . . . .
C41 C 0.24703(19) 0.40317(11) 0.40740(13) 0.0166(4) Uani 1 1 d . . . . .
H41 H 0.319415 0.371247 0.428207 0.020 Uiso 1 1 calc R . . . .
C42 C -0.0437(2) 0.10550(12) 0.46145(15) 0.0260(5) Uani 1 1 d . . . . .
H42 H 0.046151 0.100945 0.469009 0.031 Uiso 1 1 calc R . . . .
C43 C 0.4195(2) 0.34668(13) 0.73621(14) 0.0278(5) Uani 1 1 d . . . . .
H43 H 0.371113 0.380910 0.753188 0.033 Uiso 1 1 calc R . . . .
C45 C 0.3031(3) 0.55589(13) 0.59755(16) 0.0321(6) Uani 1 1 d . . . . .
H45 H 0.316687 0.589995 0.638965 0.039 Uiso 1 1 calc R . . . .
C46 C 0.4006(2) 0.51254(14) 0.59535(16) 0.0324(6) Uani 1 1 d . . . . .
H46 H 0.481188 0.516231 0.636009 0.039 Uiso 1 1 calc R . . . .
C50 C -0.3046(2) 0.11666(13) 0.43976(17) 0.0316(6) Uani 1 1 d . . . . .
H50 H -0.394541 0.120911 0.432243 0.038 Uiso 1 1 calc R . . . .
C53 C -0.2550(3) 0.05778(13) 0.42011(18) 0.0362(6) Uani 1 1 d . . . . .
H53 H -0.310088 0.021339 0.399184 0.043 Uiso 1 1 calc R . . . .
C55 C -0.2246(2) 0.16992(12) 0.47047(16) 0.0256(5) Uani 1 1 d . . . . .
H55 H -0.260219 0.210088 0.484589 0.031 Uiso 1 1 calc R . . . .
C56 C 0.5534(2) 0.24713(13) 0.68549(15) 0.0286(5) Uani 1 1 d . . . . .
H56 H 0.599472 0.212024 0.668165 0.034 Uiso 1 1 calc R . . . .
C57 C 0.00463(19) 0.27590(10) 0.44913(13) 0.0150(4) Uani 1 1 d . . . . .
C59 C 0.6066(2) 0.27876(14) 0.76144(15) 0.0308(6) Uani 1 1 d . . . . .
H59 H 0.688513 0.265930 0.795513 0.037 Uiso 1 1 calc R . . . .
C63 C 0.1849(2) 0.54965(12) 0.53920(16) 0.0274(5) Uani 1 1 d . . . . .
H63 H 0.117143 0.579233 0.541045 0.033 Uiso 1 1 calc R . . . .
C65 C 0.0208(3) 0.26226(14) 0.74469(16) 0.0355(6) Uani 1 1 d . . . . .
H65 H 0.072087 0.249208 0.798669 0.043 Uiso 1 1 calc R . . . .
C68 C -0.1507(2) 0.32677(13) 0.65990(16) 0.0299(6) Uani 1 1 d . . . . .
H68 H -0.218233 0.357880 0.655547 0.036 Uiso 1 1 calc R . . . .
C69 C 0.3098(2) 0.38621(13) 0.27248(15) 0.0276(5) Uani 1 1 d . . . . .
H69 H 0.338022 0.343147 0.292837 0.033 Uiso 1 1 calc R . . . .
C70 C -0.1246(3) 0.05210(13) 0.43103(18) 0.0358(6) Uani 1 1 d . . . . .
H70 H -0.089538 0.011483 0.417730 0.043 Uiso 1 1 calc R . . . .
C72 C 0.2217(3) 0.49101(13) 0.29160(16) 0.0319(6) Uani 1 1 d . . . . .
H72 H 0.188206 0.521030 0.325070 0.038 Uiso 1 1 calc R . . . .
C73 C -0.0765(3) 0.30787(14) 0.73842(17) 0.0364(6) Uani 1 1 d . . . . .
H73 H -0.092516 0.326216 0.787994 0.044 Uiso 1 1 calc R . . . .
C75 C -0.2055(3) 0.40416(14) 0.20620(17) 0.0372(7) Uani 1 1 d . . . . .
H75A H -0.290905 0.408150 0.166834 0.056 Uiso 1 1 calc GR . . . .
H75B H -0.141216 0.398543 0.174329 0.056 Uiso 1 1 calc GR . . . .
H75C H -0.186340 0.444422 0.240801 0.056 Uiso 1 1 calc GR . . . .
C81 C 0.2318(3) 0.51096(15) 0.21262(18) 0.0448(7) Uani 1 1 d . . . . .
H81 H 0.204804 0.554212 0.192396 0.054 Uiso 1 1 calc R . . . .
C83 C 0.5394(2) 0.32884(14) 0.78683(15) 0.0328(6) Uani 1 1 d . . . . .
H83 H 0.574533 0.351216 0.838716 0.039 Uiso 1 1 calc R . . . .
C85 C 0.3197(3) 0.40558(15) 0.19368(17) 0.0410(7) Uani 1 1 d . . . . .
H85 H 0.353390 0.375704 0.160127 0.049 Uiso 1 1 calc R . . . .
C86 C 0.2808(3) 0.46834(16) 0.16373(18) 0.0459(7) Uani 1 1 d . . . . .
H86 H 0.287881 0.481922 0.109713 0.055 Uiso 1 1 calc R . . . .

loop_
_atom_site_aniso_label
_atom_site_aniso_U_11
_atom_site_aniso_U_22
_atom_site_aniso_U_33
_atom_site_aniso_U_23
_atom_site_aniso_U_13
_atom_site_aniso_U_12
Br2 0.02634(13) 0.04573(16) 0.03237(14) 0.00783(12) 0.01413(10) 0.01295(11)
Br1 0.03245(14) 0.03199(14) 0.03746(15) -0.01245(11) 0.00528(11) -0.00141(11)
Ni1 0.01919(15) 0.02657(16) 0.01782(15) -0.00371(12) 0.00125(11) 0.00650(12)
N2 0.0188(9) 0.0274(10) 0.0160(9) 0.0060(8) 0.0031(7) -0.0004(8)
N1 0.0124(8) 0.0173(9) 0.0137(8) 0.0017(7) 0.0032(7) -0.0008(7)
O1 0.0221(8) 0.0273(9) 0.0207(8) 0.0071(7) -0.0061(7) -0.0025(7)
C9 0.0191(11) 0.0213(11) 0.0211(11) 0.0022(9) 0.0047(9) -0.0017(9)
C12 0.0143(10) 0.0171(10) 0.0183(11) 0.0033(8) 0.0021(8) 0.0014(8)
C13 0.0198(11) 0.0175(10) 0.0151(10) 0.0008(8) 0.0058(8) 0.0011(8)
C14 0.0159(10) 0.0152(10) 0.0141(10) -0.0024(8) 0.0056(8) 0.0008(8)
C15 0.0196(11) 0.0231(11) 0.0184(11) -0.0005(9) 0.0086(9) -0.0044(9)
C16 0.0239(11) 0.0213(11) 0.0191(11) -0.0033(9) 0.0093(9) -0.0031(9)
C17 0.0172(10) 0.0178(10) 0.0170(11) 0.0016(8) 0.0063(8) -0.0045(8)
C18 0.0134(10) 0.0180(10) 0.0117(10) -0.0029(8) 0.0029(8) 0.0020(8)
C21 0.0193(10) 0.0181(11) 0.0177(11) 0.0003(9) 0.0086(8) -0.0048(8)
C25 0.0246(12) 0.0196(11) 0.0206(11) 0.0008(9) 0.0085(9) -0.0007(9)
C29 0.0140(10) 0.0170(10) 0.0194(11) -0.0021(9) 0.0033(8) -0.0019(8)
C31 0.0163(10) 0.0186(11) 0.0164(10) 0.0033(8) 0.0045(8) -0.0046(8)
C33 0.0214(11) 0.0161(10) 0.0173(11) 0.0034(9) 0.0051(9) -0.0014(8)
C34 0.0179(10) 0.0190(11) 0.0151(10) -0.0016(9) 0.0001(8) 0.0030(8)
C35 0.0186(11) 0.0312(13) 0.0245(12) -0.0027(10) 0.0102(9) -0.0062(9)
C37 0.0234(12) 0.0299(13) 0.0234(12) 0.0074(10) 0.0024(9) -0.0029(10)
C38 0.0190(11) 0.0232(11) 0.0141(10) 0.0015(9) 0.0046(8) -0.0038(9)
C41 0.0151(10) 0.0185(11) 0.0172(11) 0.0001(9) 0.0060(8) 0.0001(8)
C42 0.0272(12) 0.0220(12) 0.0292(13) 0.0015(10) 0.0082(10) 0.0029(10)
C43 0.0298(13) 0.0351(14) 0.0172(11) -0.0022(10) 0.0038(10) -0.0049(11)
C45 0.0436(15) 0.0267(13) 0.0312(14) -0.0108(11) 0.0188(12) -0.0137(11)
C46 0.0259(13) 0.0462(16) 0.0252(13) -0.0094(12) 0.0070(10) -0.0166(12)
C50 0.0224(12) 0.0320(14) 0.0398(15) -0.0030(12) 0.0070(11) -0.0086(10)
C53 0.0419(16) 0.0256(13) 0.0378(15) -0.0048(12) 0.0044(12) -0.0130(11)
C55 0.0231(12) 0.0196(11) 0.0339(14) -0.0020(10) 0.0072(10) -0.0012(9)
C56 0.0212(12) 0.0397(15) 0.0234(12) 0.0093(11) 0.0032(10) 0.0022(10)
C57 0.0161(10) 0.0144(10) 0.0153(10) -0.0017(8) 0.0055(8) 0.0018(8)
C59 0.0195(11) 0.0512(17) 0.0186(12) 0.0124(11) -0.0002(9) -0.0052(11)
C63 0.0339(14) 0.0232(12) 0.0302(13) -0.0015(10) 0.0175(11) -0.0006(10)
C65 0.0386(15) 0.0488(17) 0.0164(12) 0.0049(12) 0.0026(11) -0.0128(13)
C68 0.0282(13) 0.0321(14) 0.0340(14) -0.0063(11) 0.0165(11) -0.0051(10)
C69 0.0319(13) 0.0282(13) 0.0251(13) -0.0015(10) 0.0119(10) 0.0031(10)
C70 0.0442(16) 0.0194(12) 0.0431(16) -0.0068(11) 0.0101(13) -0.0011(11)
C72 0.0485(16) 0.0253(13) 0.0282(13) 0.0042(11) 0.0212(12) 0.0052(11)
C73 0.0414(15) 0.0486(17) 0.0245(13) -0.0098(12) 0.0181(12) -0.0167(13)
C75 0.0328(14) 0.0398(15) 0.0288(14) 0.0158(12) -0.0097(11) -0.0029(12)
C81 0.070(2) 0.0358(16) 0.0353(16) 0.0136(13) 0.0256(15) 0.0077(15)
C83 0.0309(13) 0.0510(17) 0.0131(11) 0.0017(11) -0.0006(10) -0.0119(12)
C85 0.0549(18) 0.0486(18) 0.0262(14) -0.0015(13) 0.0226(13) 0.0080(14)
C86 0.069(2) 0.0494(18) 0.0262(14) 0.0094(13) 0.0246(14) 0.0022(16)

loop_
_atom_type_symbol
_atom_type_description
_atom_type_scat_dispersion_real
_atom_type_scat_dispersion_imag
_atom_type_scat_source
C C 0.0033 0.0016 'International Tables Vol C Tables 4.2.6.8 and 6.1.1.4'
H H 0.0000 0.0000 'International Tables Vol C Tables 4.2.6.8 and 6.1.1.4'
Br Br -0.2901 2.4595 'International Tables Vol C Tables 4.2.6.8 and 6.1.1.4'
N N 0.0061 0.0033 'International Tables Vol C Tables 4.2.6.8 and 6.1.1.4'
Ni Ni 0.3393 1.1124 'International Tables Vol C Tables 4.2.6.8 and 6.1.1.4'
O O 0.0106 0.0060 'International Tables Vol C Tables 4.2.6.8 and 6.1.1.4'

loop_
_geom_angle_atom_site_label_1
_geom_angle_atom_site_label_2
_geom_angle_atom_site_label_3
_geom_angle
_geom_angle_site_symmetry_1
_geom_angle_site_symmetry_3
_geom_angle_publ_flag
Br1 Ni1 Br2 119.590(16) . . ?
N2 Ni1 Br2 96.92(6) . . ?
N2 Ni1 Br1 122.27(6) . . ?
N2 Ni1 N1 81.52(7) . . ?
N1 Ni1 Br2 110.07(5) . . ?
N1 Ni1 Br1 118.93(5) . . ?
C38 N2 Ni1 113.66(14) . . ?
C56 N2 Ni1 125.88(17) . . ?
C56 N2 C38 119.4(2) . . ?
C17 N1 Ni1 114.55(14) . . ?
C17 N1 C18 121.76(18) . . ?
C18 N1 Ni1 123.65(13) . . ?
C34 O1 C75 116.97(18) . . ?
C31 C9 H9 119.8 . . ?
C68 C9 H9 119.8 . . ?
C68 C9 C31 120.4(2) . . ?
C31 C12 H12 106.4 . . ?
C31 C12 C33 111.50(18) . . ?
C31 C12 C57 111.23(17) . . ?
C33 C12 H12 106.4 . . ?
C33 C12 C57 114.35(17) . . ?
C57 C12 H12 106.4 . . ?
C14 C13 H13 120.0 . . ?
C34 C13 H13 120.0 . . ?
C34 C13 C14 120.1(2) . . ?
C13 C14 C18 119.01(19) . . ?
C13 C14 C41 120.05(19) . . ?
C18 C14 C41 120.93(18) . . ?
C69 C15 C41 118.9(2) . . ?
C72 C15 C41 123.2(2) . . ?
C72 C15 C69 117.9(2) . . ?
H16A C16 H16B 109.5 . . ?
H16A C16 H16C 109.5 . . ?
H16B C16 H16C 109.5 . . ?
C17 C16 H16A 109.5 . . ?
C17 C16 H16B 109.5 . . ?
C17 C16 H16C 109.5 . . ?
N1 C17 C16 126.17(19) . . ?
N1 C17 C38 115.06(19) . . ?
C38 C17 C16 118.76(19) . . ?
C14 C18 N1 118.73(18) . . ?
C14 C18 C57 121.22(18) . . ?
C57 C18 N1 119.88(18) . . ?
C25 C21 C41 122.00(19) . . ?
C35 C21 C25 118.8(2) . . ?
C35 C21 C41 119.24(19) . . ?
C21 C25 H25 119.8 . . ?
C63 C25 C21 120.4(2) . . ?
C63 C25 H25 119.8 . . ?
C34 C29 H29 119.6 . . ?
C34 C29 C57 120.83(19) . . ?
C57 C29 H29 119.6 . . ?
C9 C31 C12 122.31(19) . . ?
C9 C31 C37 118.5(2) . . ?
C37 C31 C12 119.2(2) . . ?
C42 C33 C12 119.4(2) . . ?
C55 C33 C12 122.5(2) . . ?
C55 C33 C42 118.1(2) . . ?
O1 C34 C13 123.4(2) . . ?
O1 C34 C29 115.84(19) . . ?
C13 C34 C29 120.76(19) . . ?
C21 C35 H35 119.7 . . ?
C46 C35 C21 120.5(2) . . ?
C46 C35 H35 119.7 . . ?
C31 C37 H37 119.5 . . ?
C65 C37 C31 120.9(2) . . ?
C65 C37 H37 119.5 . . ?
N2 C38 C17 114.71(19) . . ?
N2 C38 C43 121.5(2) . . ?
C43 C38 C17 123.7(2) . . ?
C14 C41 H41 106.0 . . ?
C15 C41 C14 112.03(17) . . ?
C15 C41 H41 106.0 . . ?
C21 C41 C14 112.24(17) . . ?
C21 C41 C15 113.75(18) . . ?
C21 C41 H41 106.0 . . ?
C33 C42 H42 119.7 . . ?
C33 C42 C70 120.7(2) . . ?
C70 C42 H42 119.7 . . ?
C38 C43 H43 120.7 . . ?
C38 C43 C83 118.6(2) . . ?
C83 C43 H43 120.7 . . ?
C46 C45 H45 120.1 . . ?
C46 C45 C63 119.8(2) . . ?
C63 C45 H45 120.1 . . ?
C35 C46 H46 119.9 . . ?
C45 C46 C35 120.3(2) . . ?
C45 C46 H46 119.9 . . ?
C53 C50 H50 119.7 . . ?
C53 C50 C55 120.5(2) . . ?
C55 C50 H50 119.7 . . ?
C50 C53 H53 120.3 . . ?
C50 C53 C70 119.3(2) . . ?
C70 C53 H53 120.3 . . ?
C33 C55 H55 119.5 . . ?
C50 C55 C33 120.9(2) . . ?
C50 C55 H55 119.5 . . ?
N2 C56 H56 119.1 . . ?
N2 C56 C59 121.8(2) . . ?
C59 C56 H56 119.1 . . ?
C18 C57 C12 120.33(18) . . ?
C29 C57 C12 121.60(18) . . ?
C29 C57 C18 118.03(19) . . ?
C56 C59 H59 120.5 . . ?
C83 C59 C56 119.1(2) . . ?
C83 C59 H59 120.5 . . ?
C25 C63 H63 119.9 . . ?
C45 C63 C25 120.2(2) . . ?
C45 C63 H63 119.9 . . ?
C37 C65 H65 120.0 . . ?
C73 C65 C37 120.1(2) . . ?
C73 C65 H65 120.0 . . ?
C9 C68 H68 119.8 . . ?
C73 C68 C9 120.3(2) . . ?
C73 C68 H68 119.8 . . ?
C15 C69 H69 119.3 . . ?
C85 C69 C15 121.3(2) . . ?
C85 C69 H69 119.3 . . ?
C42 C70 H70 119.8 . . ?
C53 C70 C42 120.4(2) . . ?
C53 C70 H70 119.8 . . ?
C15 C72 H72 119.5 . . ?
C15 C72 C81 121.1(2) . . ?
C81 C72 H72 119.5 . . ?
C65 C73 C68 119.8(2) . . ?
C65 C73 H73 120.1 . . ?
C68 C73 H73 120.1 . . ?
O1 C75 H75A 109.5 . . ?
O1 C75 H75B 109.5 . . ?
O1 C75 H75C 109.5 . . ?
H75A C75 H75B 109.5 . . ?
H75A C75 H75C 109.5 . . ?
H75B C75 H75C 109.5 . . ?
C72 C81 H81 119.9 . . ?
C86 C81 C72 120.2(3) . . ?
C86 C81 H81 119.9 . . ?
C43 C83 H83 120.2 . . ?
C59 C83 C43 119.6(2) . . ?
C59 C83 H83 120.2 . . ?
C69 C85 H85 120.0 . . ?
C86 C85 C69 120.0(3) . . ?
C86 C85 H85 120.0 . . ?
C81 C86 C85 119.5(3) . . ?
C81 C86 H86 120.3 . . ?
C85 C86 H86 120.3 . . ?

loop_
_geom_bond_atom_site_label_1
_geom_bond_atom_site_label_2
_geom_bond_distance
_geom_bond_site_symmetry_2
_geom_bond_publ_flag
Br2 Ni1 2.3528(4) . ?
Br1 Ni1 2.3156(4) . ?
Ni1 N2 1.9714(19) . ?
Ni1 N1 2.0094(17) . ?
N2 C38 1.345(3) . ?
N2 C56 1.338(3) . ?
N1 C17 1.291(3) . ?
N1 C18 1.447(2) . ?
O1 C34 1.369(2) . ?
O1 C75 1.428(3) . ?
C9 H9 0.9500 . ?
C9 C31 1.391(3) . ?
C9 C68 1.388(3) . ?
C12 H12 1.0000 . ?
C12 C31 1.523(3) . ?
C12 C33 1.531(3) . ?
C12 C57 1.532(3) . ?
C13 H13 0.9500 . ?
C13 C14 1.391(3) . ?
C13 C34 1.382(3) . ?
C14 C18 1.398(3) . ?
C14 C41 1.530(3) . ?
C15 C41 1.524(3) . ?
C15 C69 1.383(3) . ?
C15 C72 1.382(3) . ?
C16 H16A 0.9800 . ?
C16 H16B 0.9800 . ?
C16 H16C 0.9800 . ?
C16 C17 1.494(3) . ?
C17 C38 1.487(3) . ?
C18 C57 1.409(3) . ?
C21 C25 1.393(3) . ?
C21 C35 1.390(3) . ?
C21 C41 1.521(3) . ?
C25 H25 0.9500 . ?
C25 C63 1.386(3) . ?
C29 H29 0.9500 . ?
C29 C34 1.385(3) . ?
C29 C57 1.389(3) . ?
C31 C37 1.392(3) . ?
C33 C42 1.390(3) . ?
C33 C55 1.386(3) . ?
C35 H35 0.9500 . ?
C35 C46 1.389(3) . ?
C37 H37 0.9500 . ?
C37 C65 1.382(4) . ?
C38 C43 1.384(3) . ?
C41 H41 1.0000 . ?
C42 H42 0.9500 . ?
C42 C70 1.392(3) . ?
C43 H43 0.9500 . ?
C43 C83 1.389(3) . ?
C45 H45 0.9500 . ?
C45 C46 1.376(4) . ?
C45 C63 1.385(4) . ?
C46 H46 0.9500 . ?
C50 H50 0.9500 . ?
C50 C53 1.374(4) . ?
C50 C55 1.386(3) . ?
C53 H53 0.9500 . ?
C53 C70 1.377(4) . ?
C55 H55 0.9500 . ?
C56 H56 0.9500 . ?
C56 C59 1.383(4) . ?
C59 H59 0.9500 . ?
C59 C83 1.369(4) . ?
C63 H63 0.9500 . ?
C65 H65 0.9500 . ?
C65 C73 1.379(4) . ?
C68 H68 0.9500 . ?
C68 C73 1.380(4) . ?
C69 H69 0.9500 . ?
C69 C85 1.382(4) . ?
C70 H70 0.9500 . ?
C72 H72 0.9500 . ?
C72 C81 1.389(4) . ?
C73 H73 0.9500 . ?
C75 H75A 0.9800 . ?
C75 H75B 0.9800 . ?
C75 H75C 0.9800 . ?
C81 H81 0.9500 . ?
C81 C86 1.372(4) . ?
C83 H83 0.9500 . ?
C85 H85 0.9500 . ?
C85 C86 1.380(4) . ?
C86 H86 0.9500 . ?

loop_
_geom_torsion_atom_site_label_1
_geom_torsion_atom_site_label_2
_geom_torsion_atom_site_label_3
_geom_torsion_atom_site_label_4
_geom_torsion
_geom_torsion_site_symmetry_1
_geom_torsion_site_symmetry_2
_geom_torsion_site_symmetry_3
_geom_torsion_site_symmetry_4
_geom_torsion_publ_flag
Ni1 N2 C38 C17 7.9(2) . . . . ?
Ni1 N2 C38 C43 -168.66(18) . . . . ?
Ni1 N2 C56 C59 166.53(18) . . . . ?
Ni1 N1 C17 C16 178.69(17) . . . . ?
Ni1 N1 C17 C38 0.1(2) . . . . ?
Ni1 N1 C18 C14 -85.5(2) . . . . ?
Ni1 N1 C18 C57 90.0(2) . . . . ?
N2 C38 C43 C83 0.6(4) . . . . ?
N2 C56 C59 C83 0.8(4) . . . . ?
N1 C17 C38 N2 -5.3(3) . . . . ?
N1 C17 C38 C43 171.1(2) . . . . ?
N1 C18 C57 C12 4.7(3) . . . . ?
N1 C18 C57 C29 -177.62(18) . . . . ?
C9 C31 C37 C65 0.3(3) . . . . ?
C9 C68 C73 C65 -0.6(4) . . . . ?
C12 C31 C37 C65 -179.6(2) . . . . ?
C12 C33 C42 C70 179.4(2) . . . . ?
C12 C33 C55 C50 -179.7(2) . . . . ?
C13 C14 C18 N1 178.21(18) . . . . ?
C13 C14 C18 C57 2.8(3) . . . . ?
C13 C14 C41 C15 -26.7(3) . . . . ?
C13 C14 C41 C21 102.8(2) . . . . ?
C14 C13 C34 O1 179.5(2) . . . . ?
C14 C13 C34 C29 -1.0(3) . . . . ?
C14 C18 C57 C12 -179.92(19) . . . . ?
C14 C18 C57 C29 -2.3(3) . . . . ?
C15 C69 C85 C86 0.9(4) . . . . ?
C15 C72 C81 C86 -0.4(5) . . . . ?
C16 C17 C38 N2 175.96(19) . . . . ?
C16 C17 C38 C43 -7.6(3) . . . . ?
C17 N1 C18 C14 92.0(2) . . . . ?
C17 N1 C18 C57 -92.6(2) . . . . ?
C17 C38 C43 C83 -175.7(2) . . . . ?
C18 N1 C17 C16 1.0(3) . . . . ?
C18 N1 C17 C38 -177.58(18) . . . . ?
C18 C14 C41 C15 153.74(19) . . . . ?
C18 C14 C41 C21 -76.8(2) . . . . ?
C21 C25 C63 C45 -0.6(4) . . . . ?
C21 C35 C46 C45 -0.4(4) . . . . ?
C25 C21 C35 C46 -0.8(3) . . . . ?
C25 C21 C41 C14 -47.9(3) . . . . ?
C25 C21 C41 C15 80.7(2) . . . . ?
C31 C9 C68 C73 1.1(4) . . . . ?
C31 C12 C33 C42 -132.0(2) . . . . ?
C31 C12 C33 C55 46.2(3) . . . . ?
C31 C12 C57 C18 79.5(2) . . . . ?
C31 C12 C57 C29 -98.0(2) . . . . ?
C31 C37 C65 C73 0.3(4) . . . . ?
C33 C12 C31 C9 -81.6(2) . . . . ?
C33 C12 C31 C37 98.2(2) . . . . ?
C33 C12 C57 C18 -153.08(19) . . . . ?
C33 C12 C57 C29 29.4(3) . . . . ?
C33 C42 C70 C53 -0.3(4) . . . . ?
C34 C13 C14 C18 -1.1(3) . . . . ?
C34 C13 C14 C41 179.26(19) . . . . ?
C34 C29 C57 C12 177.7(2) . . . . ?
C34 C29 C57 C18 0.1(3) . . . . ?
C35 C21 C25 C63 1.3(3) . . . . ?
C35 C21 C41 C14 131.9(2) . . . . ?
C35 C21 C41 C15 -99.6(2) . . . . ?
C37 C65 C73 C68 -0.1(4) . . . . ?
C38 N2 C56 C59 -1.0(3) . . . . ?
C38 C43 C83 C59 -0.8(4) . . . . ?
C41 C14 C18 N1 -2.2(3) . . . . ?
C41 C14 C18 C57 -177.59(18) . . . . ?
C41 C15 C69 C85 178.1(2) . . . . ?
C41 C15 C72 C81 -178.3(2) . . . . ?
C41 C21 C25 C63 -178.9(2) . . . . ?
C41 C21 C35 C46 179.4(2) . . . . ?
C42 C33 C55 C50 -1.4(4) . . . . ?
C46 C45 C63 C25 -0.7(4) . . . . ?
C50 C53 C70 C42 -0.2(4) . . . . ?
C53 C50 C55 C33 1.0(4) . . . . ?
C55 C33 C42 C70 1.1(4) . . . . ?
C55 C50 C53 C70 -0.1(4) . . . . ?
C56 N2 C38 C17 176.9(2) . . . . ?
C56 N2 C38 C43 0.4(3) . . . . ?
C56 C59 C83 C43 0.2(4) . . . . ?
C57 C12 C31 C9 47.3(3) . . . . ?
C57 C12 C31 C37 -132.9(2) . . . . ?
C57 C12 C33 C42 100.7(2) . . . . ?
C57 C12 C33 C55 -81.0(3) . . . . ?
C57 C29 C34 O1 -178.96(19) . . . . ?
C57 C29 C34 C13 1.6(3) . . . . ?
C63 C45 C46 C35 1.2(4) . . . . ?
C68 C9 C31 C12 178.9(2) . . . . ?
C68 C9 C31 C37 -0.9(3) . . . . ?
C69 C15 C41 C14 -83.7(2) . . . . ?
C69 C15 C41 C21 147.7(2) . . . . ?
C69 C15 C72 C81 1.1(4) . . . . ?
C69 C85 C86 C81 -0.3(5) . . . . ?
C72 C15 C41 C14 95.6(3) . . . . ?
C72 C15 C41 C21 -33.0(3) . . . . ?
C72 C15 C69 C85 -1.3(4) . . . . ?
C72 C81 C86 C85 0.0(5) . . . . ?
C75 O1 C34 C13 -8.6(3) . . . . ?
C75 O1 C34 C29 172.0(2) . . . . ?
